data_9004957
loop_
_publ_author_name
'Tribaudino, M.'
'Nestola, F.'
'Meneghini, C.'

_publ_section_title
;
 Rietveld refinement of clinopyroxenes with intermediate
 Ca-content along the join diopside-enstatite
 Sample: Di20En80
;
_journal_name_full 'The Canadian Mineralogist'
_journal_page_first 1411
_journal_page_last 1421
_journal_paper_doi 10.2113/gscanmin.43.4.1411
_journal_volume 43
_journal_year 2005
_chemical_compound_source Synthetic
_chemical_formula_sum 'Ca0.2 Mg1.8 O6 Si2'
_chemical_name_mineral Enstatite
_space_group_IT_number 14
_symmetry_space_group_name_Hall '-P 2ybc'
_symmetry_space_group_name_H-M 'P 1 21/c 1'
_cell_angle_alpha 90
_cell_angle_beta 108.349
_cell_angle_gamma 90
_cell_length_a 9.6655
_cell_length_b 8.8534
_cell_length_c 5.2138
_cell_formula_units_Z 4
_cell_volume 423.474
_database_code_amcsd 0006055
_exptl_crystal_density_diffrn 3.199
_cod_original_formula_sum 'Ca.2 Mg1.8 Si2 O6'
_cod_database_code 9004957

loop_
_space_group_symop_operation_xyz
x,y,z
x,1/2-y,1/2+z
-x,1/2+y,1/2-z
-x,-y,-z

loop_
_atom_site_label
_atom_site_fract_x
_atom_site_fract_y
_atom_site_fract_z
_atom_site_occupancy
_atom_site_U_iso_or_equiv
Ca2 0.25550 0.01860 0.22790 0.20000 0.00431
Mg2 0.25550 0.01860 0.22790 0.80000 0.00431
Mg1 0.25170 0.65360 0.22750 1.00000 0.00785
SiA 0.04200 0.34180 0.28420 1.00000 0.00735
O1A 0.86640 0.33920 0.17640 1.00000 0.00646
O2A 0.11590 0.50420 0.31690 1.00000 0.01013
O3A 0.10380 0.27460 0.59410 1.00000 0.01659
SiB 0.54980 0.83920 0.23010 1.00000 0.00849
O1B 0.37380 0.83560 0.13050 1.00000 0.01001
O2B 0.63320 0.98470 0.38030 1.00000 0.01672
O3B 0.60670 0.70640 0.46770 1.00000 0.01418

loop_
_cod_related_entry_id
_cod_related_entry_database
_cod_related_entry_code
1 AMCSD 0006055
